data_7239336
loop_
_publ_author_name
'Tusy, Chuong'
'Huang, Lili'
'Jin, Jingpeng'
'Xia, Jiangbin'

_publ_section_title
;
 Synthesis and investigation of novel thiophene derivatives containing
 heteroatom linkers for solid state polymerization
;
_journal_issue 16
_journal_name_full 'RSC Advances'
_journal_page_first 8011
_journal_paper_doi 10.1039/c3ra45014g
_journal_volume 4
_journal_year 2014
_chemical_formula_sum 'C14 H14 Br2 O4 S2 Si'
_chemical_formula_weight 498.28
_space_group_IT_number 61
_space_group_name_Hall '-P 2ac 2ab'
_space_group_name_H-M_alt 'P b c a'
_symmetry_cell_setting orthorhombic
_symmetry_space_group_name_H-M 'P b c a'
_atom_sites_solution_hydrogens geom
_atom_sites_solution_primary direct
_atom_sites_solution_secondary difmap
_audit_creation_method SHELXL-97
_cell_angle_alpha 90.00
_cell_angle_beta 90.00
_cell_angle_gamma 90.00
_cell_formula_units_Z 8
_cell_length_a 13.2636(18)
_cell_length_b 10.1957(13)
_cell_length_c 27.784(4)
_cell_measurement_reflns_used 3054
_cell_measurement_temperature 293(2)
_cell_measurement_theta_max 26.5
_cell_measurement_theta_min 2.42
_cell_volume 3757.3(9)
_computing_cell_refinement 'Bruker SMART'
_computing_data_collection 'Bruker SMART'
_computing_data_reduction 'Bruker SAINT'
_computing_molecular_graphics 'Bruker SHELXTL'
_computing_publication_material 'Bruker SHELXTL'
_computing_structure_refinement 'SHELXL-97 (Sheldrick, 1997)'
_computing_structure_solution 'SHELXS-97 (Sheldrick, 1990)'
_diffrn_ambient_temperature 293(2)
_diffrn_measured_fraction_theta_full 1.000
_diffrn_measured_fraction_theta_max 1.000
_diffrn_measurement_device_type 'CCD area detector'
_diffrn_measurement_method 'phi and omega scans'
_diffrn_radiation_monochromator graphite
_diffrn_radiation_source 'fine-focus sealed tube'
_diffrn_radiation_type MoK\a
_diffrn_radiation_wavelength 0.71073
_diffrn_reflns_av_R_equivalents 0.0521
_diffrn_reflns_av_sigmaI/netI 0.0399
_diffrn_reflns_limit_h_max 16
_diffrn_reflns_limit_h_min -16
_diffrn_reflns_limit_k_max 12
_diffrn_reflns_limit_k_min -12
_diffrn_reflns_limit_l_max 34
_diffrn_reflns_limit_l_min -17
_diffrn_reflns_number 23315
_diffrn_reflns_theta_full 26.50
_diffrn_reflns_theta_max 26.50
_diffrn_reflns_theta_min 1.47
_exptl_absorpt_coefficient_mu 4.615
_exptl_absorpt_correction_T_max 0.3800
_exptl_absorpt_correction_T_min 0.3479
_exptl_absorpt_correction_type multi-scan
_exptl_absorpt_process_details SADABS
_exptl_crystal_density_diffrn 1.762
_exptl_crystal_density_method 'not measured'
_exptl_crystal_F_000 1968
_exptl_crystal_size_max 0.29
_exptl_crystal_size_mid 0.28
_exptl_crystal_size_min 0.26
_refine_diff_density_max 0.511
_refine_diff_density_min -0.458
_refine_diff_density_rms 0.074
_refine_ls_extinction_method none
_refine_ls_goodness_of_fit_ref 1.010
_refine_ls_hydrogen_treatment constr
_refine_ls_matrix_type full
_refine_ls_number_parameters 210
_refine_ls_number_reflns 3895
_refine_ls_number_restraints 32
_refine_ls_restrained_S_all 1.052
_refine_ls_R_factor_all 0.0982
_refine_ls_R_factor_gt 0.0517
_refine_ls_shift/su_max 0.001
_refine_ls_shift/su_mean 0.000
_refine_ls_structure_factor_coef Fsqd
_refine_ls_weighting_details 'calc w=1/[\s^2^(Fo^2^)+(0.0336P)^2^+10.4889P] where P=(Fo^2^+2Fc^2^)/3'
_refine_ls_weighting_scheme calc
_refine_ls_wR_factor_gt 0.1038
_refine_ls_wR_factor_ref 0.1223
_reflns_number_gt 2338
_reflns_number_total 3895
_reflns_threshold_expression >2sigma(I)
_cod_data_source_file c3ra45014g.txt
_cod_data_source_block 9130327hll_0m
_cod_depositor_comments
;
The following automatic conversions were performed:

data item '_symmetry_cell_setting' value 'Orthorhombic' was changed
to 'orthorhombic' in accordance with the
/home/saulius/struct/COD-crude-data/automatic-downloads/DataCite-retrospective/RSC/depositions/lib/dictionaries/cif_core.dic
dictionary named 'cif_core.dic' version 2.4.2 last updated on
2011-04-26.

Automatic conversion script
Id: cif_fix_values 6909 2019-04-08 15:41:33Z antanas 
;
_cod_original_sg_symbol_H-M Pbca
_cod_database_code 7239336

loop_
_symmetry_equiv_pos_as_xyz
'x, y, z'
'-x+1/2, -y, z+1/2'
'x+1/2, -y+1/2, -z'
'-x, y+1/2, -z+1/2'
'-x, -y, -z'
'x-1/2, y, -z-1/2'
'-x-1/2, y-1/2, z'
'x, -y-1/2, z-1/2'

loop_
_atom_site_label
_atom_site_type_symbol
_atom_site_fract_x
_atom_site_fract_y
_atom_site_fract_z
_atom_site_U_iso_or_equiv
_atom_site_adp_type
_atom_site_occupancy
_atom_site_symmetry_multiplicity
_atom_site_calc_flag
_atom_site_refinement_flags
Br1 Br 0.49609(6) 1.20007(6) 0.22920(3) 0.0850(3) Uani 1 1 d .
Br2 Br 0.51429(6) 0.82922(7) -0.08357(2) 0.0839(3) Uani 1 1 d .
C1 C 0.4885(5) 1.0381(5) 0.19833(18) 0.0538(14) Uani 1 1 d .
C2 C 0.4046(4) 0.9682(5) 0.18943(18) 0.0488(13) Uani 1 1 d .
C3 C 0.2389(7) 0.9109(10) 0.1938(4) 0.140(4) Uani 1 1 d DU
H3A H 0.2171 0.8759 0.2245 0.167 Uiso 1 1 calc R
H3B H 0.1816 0.9569 0.1802 0.167 Uiso 1 1 calc R
C4 C 0.2585(6) 0.8015(8) 0.1634(3) 0.108(3) Uani 1 1 d DU
H4A H 0.2272 0.7260 0.1784 0.130 Uiso 1 1 calc R
H4B H 0.2221 0.8172 0.1336 0.130 Uiso 1 1 calc R
C5 C 0.4265(4) 0.8511(5) 0.16378(18) 0.0463(13) Uani 1 1 d .
C6 C 0.5256(4) 0.8319(5) 0.15368(18) 0.0499(13) Uani 1 1 d .
C7 C 0.7311(6) 0.7160(8) 0.1410(3) 0.093(2) Uani 1 1 d U
H7A H 0.7520 0.8009 0.1298 0.140 Uiso 1 1 calc R
H7B H 0.7703 0.6496 0.1252 0.140 Uiso 1 1 calc R
H7C H 0.7412 0.7103 0.1751 0.140 Uiso 1 1 calc R
C8 C 0.5462(7) 0.5323(6) 0.1487(2) 0.098(3) Uani 1 1 d .
H8A H 0.5635 0.5213 0.1820 0.148 Uiso 1 1 calc R
H8B H 0.5754 0.4625 0.1302 0.148 Uiso 1 1 calc R
H8C H 0.4742 0.5307 0.1452 0.148 Uiso 1 1 calc R
C9 C 0.5823(4) 0.6985(5) 0.06041(19) 0.0509(13) Uani 1 1 d .
C10 C 0.6246(4) 0.6130(5) 0.0288(2) 0.0510(13) Uani 1 1 d .
C11 C 0.7081(7) 0.4266(8) 0.0064(3) 0.107(3) Uani 1 1 d DU
H11A H 0.6662 0.3488 0.0082 0.128 Uiso 1 1 calc R
H11B H 0.7765 0.3987 0.0133 0.128 Uiso 1 1 calc R
C12 C 0.7067(8) 0.4681(8) -0.0420(3) 0.122(3) Uani 1 1 d DU
H12A H 0.6893 0.3922 -0.0613 0.147 Uiso 1 1 calc R
H12B H 0.7753 0.4917 -0.0504 0.147 Uiso 1 1 calc R
C13 C 0.6087(4) 0.6434(5) -0.02046(18) 0.0486(13) Uani 1 1 d .
C14 C 0.5532(4) 0.7530(5) -0.02544(19) 0.0525(13) Uani 1 1 d .
O1 O 0.3111(3) 1.0039(4) 0.20349(16) 0.0732(12) Uani 1 1 d .
O2 O 0.3534(3) 0.7646(4) 0.15082(15) 0.0676(11) Uani 1 1 d .
O3 O 0.6795(3) 0.5064(4) 0.04301(14) 0.0683(11) Uani 1 1 d .
O4 O 0.6453(3) 0.5703(4) -0.05709(14) 0.0671(11) Uani 1 1 d .
S1 S 0.59381(11) 0.96268(14) 0.17664(5) 0.0557(4) Uani 1 1 d .
S2 S 0.52145(11) 0.82080(13) 0.02886(5) 0.0557(4) Uani 1 1 d .
Si1 Si 0.59553(14) 0.69147(15) 0.12699(6) 0.0579(4) Uani 1 1 d .

loop_
_atom_site_aniso_label
_atom_site_aniso_U_11
_atom_site_aniso_U_22
_atom_site_aniso_U_33
_atom_site_aniso_U_23
_atom_site_aniso_U_13
_atom_site_aniso_U_12
Br1 0.1178(6) 0.0583(4) 0.0788(5) -0.0291(3) -0.0065(4) -0.0017(4)
Br2 0.1209(7) 0.0691(4) 0.0616(4) 0.0038(3) -0.0204(4) 0.0173(4)
C1 0.076(4) 0.043(3) 0.042(3) -0.007(2) -0.001(3) 0.000(3)
C2 0.056(3) 0.050(3) 0.041(3) 0.004(3) 0.004(3) 0.006(3)
C3 0.090(6) 0.158(7) 0.171(7) -0.044(7) 0.023(6) -0.014(6)
C4 0.074(5) 0.099(5) 0.152(7) -0.013(5) -0.010(5) -0.011(4)
C5 0.057(4) 0.038(3) 0.044(3) 0.005(2) -0.005(3) -0.003(2)
C6 0.065(4) 0.044(3) 0.041(3) 0.004(2) -0.002(3) 0.001(3)
C7 0.093(2) 0.094(2) 0.093(2) -0.0008(10) -0.0011(10) 0.0023(10)
C8 0.172(8) 0.047(4) 0.077(5) 0.004(3) 0.026(5) 0.004(4)
C9 0.053(3) 0.043(3) 0.056(3) 0.002(3) 0.005(3) 0.007(2)
C10 0.049(3) 0.043(3) 0.061(3) -0.001(3) 0.005(3) 0.006(2)
C11 0.133(6) 0.094(5) 0.092(5) -0.012(4) 0.000(5) 0.057(5)
C12 0.166(7) 0.102(5) 0.100(5) -0.009(5) 0.028(5) 0.062(5)
C13 0.053(3) 0.045(3) 0.048(3) -0.008(3) 0.004(3) 0.002(2)
C14 0.059(3) 0.047(3) 0.052(3) -0.002(3) -0.003(3) 0.003(3)
O1 0.067(3) 0.064(3) 0.089(3) -0.006(2) 0.011(2) 0.006(2)
O2 0.060(3) 0.058(2) 0.085(3) -0.013(2) -0.004(2) -0.010(2)
O3 0.089(3) 0.054(2) 0.062(2) -0.006(2) 0.006(2) 0.029(2)
O4 0.080(3) 0.061(2) 0.060(2) -0.012(2) 0.008(2) 0.017(2)
S1 0.0616(9) 0.0485(8) 0.0570(8) 0.0001(7) 0.0000(7) -0.0067(7)
S2 0.0638(9) 0.0445(7) 0.0588(9) -0.0026(6) 0.0003(7) 0.0115(7)
Si1 0.0776(12) 0.0440(8) 0.0521(9) 0.0002(7) 0.0025(9) 0.0129(8)

loop_
_atom_type_symbol
_atom_type_description
_atom_type_scat_dispersion_real
_atom_type_scat_dispersion_imag
_atom_type_scat_source
C C 0.0033 0.0016 'International Tables Vol C Tables 4.2.6.8 and 6.1.1.4'
Br Br -0.2901 2.4595 'International Tables Vol C Tables 4.2.6.8 and 6.1.1.4'
O O 0.0106 0.0060 'International Tables Vol C Tables 4.2.6.8 and 6.1.1.4'
S S 0.1246 0.1234 'International Tables Vol C Tables 4.2.6.8 and 6.1.1.4'
Si Si 0.0817 0.0704 'International Tables Vol C Tables 4.2.6.8 and 6.1.1.4'
H H 0.0000 0.0000 'International Tables Vol C Tables 4.2.6.8 and 6.1.1.4'

loop_
_geom_angle_atom_site_label_1
_geom_angle_atom_site_label_2
_geom_angle_atom_site_label_3
_geom_angle
C2 C1 S1 112.0(4)
C2 C1 Br1 126.8(4)
S1 C1 Br1 121.2(3)
C1 C2 O1 124.3(5)
C1 C2 C5 111.6(5)
O1 C2 C5 124.1(5)
C4 C3 O1 122.0(7)
C4 C3 H3A 106.8
O1 C3 H3A 106.8
C4 C3 H3B 106.8
O1 C3 H3B 106.8
H3A C3 H3B 106.7
O2 C4 C3 122.6(7)
O2 C4 H4A 106.7
C3 C4 H4A 106.7
O2 C4 H4B 106.7
C3 C4 H4B 106.7
H4A C4 H4B 106.6
O2 C5 C6 122.8(5)
O2 C5 C2 122.1(5)
C6 C5 C2 115.0(5)
C5 C6 S1 108.6(4)
C5 C6 Si1 132.5(4)
S1 C6 Si1 118.6(3)
Si1 C7 H7A 109.5
Si1 C7 H7B 109.5
H7A C7 H7B 109.5
Si1 C7 H7C 109.5
H7A C7 H7C 109.5
H7B C7 H7C 109.5
Si1 C8 H8A 109.5
Si1 C8 H8B 109.5
H8A C8 H8B 109.5
Si1 C8 H8C 109.5
H8A C8 H8C 109.5
H8B C8 H8C 109.5
C10 C9 S2 109.2(4)
C10 C9 Si1 125.4(4)
S2 C9 Si1 125.3(3)
C9 C10 O3 123.0(5)
C9 C10 C13 114.9(5)
O3 C10 C13 122.1(5)
O3 C11 C12 122.1(6)
O3 C11 H11A 106.8
C12 C11 H11A 106.8
O3 C11 H11B 106.8
C12 C11 H11B 106.8
H11A C11 H11B 106.7
C11 C12 O4 121.5(6)
C11 C12 H12A 107.0
O4 C12 H12A 107.0
C11 C12 H12B 107.0
O4 C12 H12B 107.0
H12A C12 H12B 106.7
C14 C13 O4 125.3(5)
C14 C13 C10 111.2(5)
O4 C13 C10 123.5(5)
C13 C14 S2 112.3(4)
C13 C14 Br2 125.9(4)
S2 C14 Br2 121.8(3)
C2 O1 C3 113.4(5)
C5 O2 C4 114.4(5)
C11 O3 C10 114.2(5)
C13 O4 C12 113.4(5)
C1 S1 C6 92.8(3)
C14 S2 C9 92.4(3)
C8 Si1 C7 113.1(4)
C8 Si1 C9 109.0(3)
C7 Si1 C9 107.1(3)
C8 Si1 C6 111.6(3)
C7 Si1 C6 107.2(3)
C9 Si1 C6 108.6(2)

loop_
_geom_bond_atom_site_label_1
_geom_bond_atom_site_label_2
_geom_bond_distance
Br1 C1 1.864(5)
Br2 C14 1.865(5)
C1 C2 1.344(7)
C1 S1 1.705(6)
C2 O1 1.350(6)
C2 C5 1.421(7)
C3 C4 1.424(8)
C3 O1 1.374(9)
C3 H3A 0.9700
C3 H3B 0.9700
C4 O2 1.360(9)
C4 H4A 0.9700
C4 H4B 0.9700
C5 O2 1.359(6)
C5 C6 1.358(7)
C6 S1 1.733(5)
C6 Si1 1.860(6)
C7 Si1 1.857(8)
C7 H7A 0.9600
C7 H7B 0.9600
C7 H7C 0.9600
C8 Si1 1.851(7)
C8 H8A 0.9600
C8 H8B 0.9600
C8 H8C 0.9600
C9 C10 1.358(7)
C9 S2 1.725(5)
C9 Si1 1.860(6)
C10 O3 1.367(6)
C10 C13 1.420(7)
C11 O3 1.357(7)
C11 C12 1.408(7)
C11 H11A 0.9700
C11 H11B 0.9700
C12 O4 1.387(8)
C12 H12A 0.9700
C12 H12B 0.9700
C13 C14 1.345(7)
C13 O4 1.352(6)
C14 S2 1.712(5)

loop_
_geom_torsion_atom_site_label_1
_geom_torsion_atom_site_label_2
_geom_torsion_atom_site_label_3
_geom_torsion_atom_site_label_4
_geom_torsion
S1 C1 C2 O1 178.6(4)
Br1 C1 C2 O1 -2.6(8)
S1 C1 C2 C5 -0.7(6)
Br1 C1 C2 C5 178.1(4)
O1 C3 C4 O2 15.4(16)
C1 C2 C5 O2 179.9(5)
O1 C2 C5 O2 0.5(8)
C1 C2 C5 C6 0.4(7)
O1 C2 C5 C6 -178.9(5)
O2 C5 C6 S1 -179.4(4)
C2 C5 C6 S1 0.1(6)
O2 C5 C6 Si1 -6.3(8)
C2 C5 C6 Si1 173.2(4)
S2 C9 C10 O3 178.9(4)
Si1 C9 C10 O3 2.9(8)
S2 C9 C10 C13 -0.3(6)
Si1 C9 C10 C13 -176.3(4)
O3 C11 C12 O4 -23.0(15)
C9 C10 C13 C14 -0.4(7)
O3 C10 C13 C14 -179.6(5)
C9 C10 C13 O4 179.6(5)
O3 C10 C13 O4 0.4(8)
O4 C13 C14 S2 -179.2(4)
C10 C13 C14 S2 0.8(6)
O4 C13 C14 Br2 -0.1(8)
C10 C13 C14 Br2 179.9(4)
C1 C2 O1 C3 -174.7(7)
C5 C2 O1 C3 4.6(9)
C4 C3 O1 C2 -12.1(13)
C6 C5 O2 C4 -179.0(6)
C2 C5 O2 C4 1.6(8)
C3 C4 O2 C5 -9.1(11)
C12 C11 O3 C10 17.0(12)
C9 C10 O3 C11 174.6(6)
C13 C10 O3 C11 -6.2(8)
C14 C13 O4 C12 175.3(7)
C10 C13 O4 C12 -4.7(8)
C11 C12 O4 C13 15.3(12)
C2 C1 S1 C6 0.7(4)
Br1 C1 S1 C6 -178.2(3)
C5 C6 S1 C1 -0.4(4)
Si1 C6 S1 C1 -174.6(3)
C13 C14 S2 C9 -0.8(5)
Br2 C14 S2 C9 -179.9(4)
C10 C9 S2 C14 0.6(4)
Si1 C9 S2 C14 176.7(4)
C10 C9 Si1 C8 -59.2(6)
S2 C9 Si1 C8 125.3(4)
C10 C9 Si1 C7 63.4(6)
S2 C9 Si1 C7 -112.0(4)
C10 C9 Si1 C6 179.0(5)
S2 C9 Si1 C6 3.5(4)
C5 C6 Si1 C8 -39.0(6)
S1 C6 Si1 C8 133.6(4)
C5 C6 Si1 C7 -163.4(5)
S1 C6 Si1 C7 9.2(4)
C5 C6 Si1 C9 81.2(6)
S1 C6 Si1 C9 -106.2(3)
